data_9009474
loop_
_publ_author_name
'Pasava, J.'
'Pertlik, F.'
'Stumpfl, E. F.'
'Zemann, J.'

_publ_section_title
;
 Bernardite, a new thallium arsenic sulphosalt from Allchar,
 Macedonia, with a determination of the crystal structure
;
_journal_name_full 'Mineralogical Magazine'
_journal_page_first 531
_journal_page_last 538
_journal_paper_doi 10.1180/minmag.1989.053.373.03
_journal_volume 53
_journal_year 1989
_chemical_compound_source 'Allchar, Macedonia'
_chemical_formula_sum 'As5 S8 Tl'
_chemical_name_mineral Bernardite
_space_group_IT_number 14
_symmetry_space_group_name_Hall '-P 2ybc'
_symmetry_space_group_name_H-M 'P 1 21/c 1'
_cell_angle_alpha 90
_cell_angle_beta 91.27
_cell_angle_gamma 90
_cell_length_a 15.647
_cell_length_b 8.038
_cell_length_c 10.750
_cell_formula_units_Z 4
_cell_volume 1351.702
_database_code_amcsd 0014490
_exptl_crystal_density_diffrn 4.106
_cod_original_formula_sum 'Tl As5 S8'
_cod_database_code 9009474

loop_
_space_group_symop_operation_xyz
x,y,z
x,1/2-y,1/2+z
-x,1/2+y,1/2-z
-x,-y,-z

loop_
_atom_site_aniso_label
_atom_site_aniso_U_11
_atom_site_aniso_U_22
_atom_site_aniso_U_33
_atom_site_aniso_U_12
_atom_site_aniso_U_13
_atom_site_aniso_U_23
Tl 0.04330 0.03080 0.03530 -0.00010 -0.00120 -0.00380
As1 0.03290 0.03360 0.02790 0.01650 0.00500 0.00490
As2 0.01870 0.02150 0.02450 -0.00040 0.00160 -0.00090
As3 0.02380 0.01760 0.02360 -0.00260 -0.00150 0.00060
As4 0.02270 0.01910 0.02310 -0.00250 -0.00010 0.00060
As5 0.02550 0.02340 0.02250 -0.00100 0.00070 -0.00050
S1 0.03380 0.02490 0.02550 -0.00170 -0.00040 -0.00530
S2 0.02250 0.02050 0.02530 0.00150 0.00090 -0.00140
S3 0.02630 0.01930 0.03100 0.00130 0.00160 -0.00100
S4 0.02080 0.02150 0.04550 -0.00180 0.00260 0.00050
S5 0.03230 0.01990 0.02570 -0.00580 -0.00500 0.00320
S6 0.04530 0.03050 0.02790 0.01520 0.01220 0.00660
S7 0.03090 0.02460 0.02150 -0.00300 0.00100 -0.00150
S8 0.02720 0.02390 0.02140 0.00660 -0.00170 -0.00280

loop_
_atom_site_label
_atom_site_fract_x
_atom_site_fract_y
_atom_site_fract_z
Tl 0.27798 0.15448 0.82965
As1 0.55310 0.66940 0.90030
As2 0.06540 0.45450 0.88250
As3 0.26260 0.63420 0.94010
As4 0.57830 0.12160 0.88590
As5 0.88940 0.21480 0.86260
S1 0.42760 0.11050 0.39970
S2 0.56280 0.14510 0.09550
S3 0.33640 0.10510 0.09980
S4 0.03280 0.18090 0.88860
S5 0.18160 0.41480 0.01180
S6 0.13200 0.44940 0.69790
S7 0.84750 0.32940 0.56140
S8 0.68600 0.17780 0.36390

loop_
_cod_related_entry_id
_cod_related_entry_database
_cod_related_entry_code
1 AMCSD 0014490
